data_7706749
loop_
_publ_author_name
'Suzuki, Takashi'
'Sato, Akari'
'Oshita, Hiromi'
'Yajima, Tatsuo'
'Tani, Fumito'
'Abe, Hitoshi'
'Mieda-Higa, Kaoru'
'Yanagisawa, Sachiko'
'Ogura, Takashi'
'Shimazaki, Yuichi'

_publ_section_title
;
 Formation of Ni(II)-phenoxyl radical complexes by O<sub>2</sub>: a
 mechanistic insight into the reaction of Ni(II)-phenol complexes with
 O<sub>2</sub>.
;
_journal_issue 15
_journal_name_full 'Dalton transactions (Cambridge, England : 2003)'
_journal_page_first 5161
_journal_page_last 5170
_journal_paper_doi 10.1039/d1dt00105a
_journal_volume 50
_journal_year 2021
_chemical_formula_moiety 'C40 H58 Cl N2 Ni O10'
_chemical_formula_sum 'C40 H58 Cl N2 Ni O10'
_chemical_formula_weight 821.06
_space_group_crystal_system triclinic
_space_group_IT_number 2
_space_group_name_Hall '-P 1'
_space_group_name_H-M_alt 'P -1'
_atom_sites_solution_hydrogens geom
_atom_sites_solution_primary direct
_atom_sites_solution_secondary difmap
_audit_update_record
;
2021-01-05 deposited with the CCDC.	2021-03-02 downloaded from the CCDC.
;
_cell_angle_alpha 63.7131(18)
_cell_angle_beta 71.4309(18)
_cell_angle_gamma 68.2716(15)
_cell_formula_units_Z 2
_cell_length_a 11.4551(7)
_cell_length_b 14.5863(9)
_cell_length_c 15.9271(11)
_cell_measurement_reflns_used 16294
_cell_measurement_temperature 133
_cell_measurement_theta_max 27.47
_cell_measurement_theta_min 2.54
_cell_volume 2178.0(2)
_computing_cell_refinement 'RAPID AUTO'
_computing_data_collection 'RAPID AUTO (Rigaku, ????)'
_computing_data_reduction 'RAPID AUTO'
_computing_molecular_graphics 'CrystalStructure 4.2.4'
_computing_publication_material 'CrystalStructure 4.2.4 (Rigaku, 2016)'
_computing_structure_refinement 'SHELXL Version 2014/7 (Sheldrick, 2008)'
_computing_structure_solution 'Il Milione (Burla, et al., 2007)'
_diffrn_ambient_temperature 133
_diffrn_detector_area_resol_mean 10.000
_diffrn_measured_fraction_theta_full 0.987
_diffrn_measured_fraction_theta_max 0.975
_diffrn_measurement_device_type 'Rigaku R-AXIS RAPID'
_diffrn_measurement_method \w
_diffrn_radiation_type 'Mo K\a'
_diffrn_radiation_wavelength 0.71075
_diffrn_reflns_av_R_equivalents 0.0464
_diffrn_reflns_Laue_measured_fraction_full 0.987
_diffrn_reflns_Laue_measured_fraction_max 0.975
_diffrn_reflns_limit_h_max 14
_diffrn_reflns_limit_h_min -14
_diffrn_reflns_limit_k_max 18
_diffrn_reflns_limit_k_min -18
_diffrn_reflns_limit_l_max 20
_diffrn_reflns_limit_l_min -20
_diffrn_reflns_number 21129
_diffrn_reflns_point_group_measured_fraction_full 0.987
_diffrn_reflns_point_group_measured_fraction_max 0.975
_diffrn_reflns_theta_full 25.242
_diffrn_reflns_theta_max 27.473
_diffrn_reflns_theta_min 2.541
_diffrn_standards_number 0
_exptl_absorpt_coefficient_mu 0.561
_exptl_absorpt_correction_T_max 0.972
_exptl_absorpt_correction_T_min 0.718
_exptl_absorpt_correction_type multi-scan
_exptl_absorpt_process_details 'ABSCOR (Rigaku, 1995)'
_exptl_crystal_colour green
_exptl_crystal_density_diffrn 1.252
_exptl_crystal_density_method 'not measured'
_exptl_crystal_description prism
_exptl_crystal_F_000 874.00
_exptl_crystal_size_max 0.150
_exptl_crystal_size_mid 0.120
_exptl_crystal_size_min 0.050
_refine_diff_density_max 0.75
_refine_diff_density_min -0.87
_refine_ls_extinction_method none
_refine_ls_goodness_of_fit_ref 1.025
_refine_ls_hydrogen_treatment mixed
_refine_ls_number_parameters 532
_refine_ls_number_reflns 9718
_refine_ls_number_restraints 9
_refine_ls_R_factor_all 0.0904
_refine_ls_R_factor_gt 0.0623
_refine_ls_shift/su_max 0.001
_refine_ls_structure_factor_coef Fsqd
_refine_ls_weighting_details 'w = 1/[\s^2^(Fo^2^)+(0.0935P)^2^+2.7010P] where P=(Fo^2^+2Fc^2^)/3'
_refine_ls_weighting_scheme calc
_refine_ls_wR_factor_gt 0.1599
_refine_ls_wR_factor_ref 0.1806
_reflns_Friedel_coverage 0.000
_reflns_number_gt 7106
_reflns_number_total 9718
_reflns_threshold_expression F^2^>2.0\s(F^2^)
_cod_data_source_file d1dt00105a2.cif
_cod_data_source_block 120808
_cod_depositor_comments 'Adding full bibliography for 7706749--7706752.cif.'
_cod_database_code 7706749

loop_
_space_group_symop_id
_space_group_symop_operation_xyz
1 +X,+Y,+Z
2 -X,-Y,-Z

loop_
_atom_site_label
_atom_site_type_symbol
_atom_site_fract_x
_atom_site_fract_y
_atom_site_fract_z
_atom_site_U_iso_or_equiv
_atom_site_adp_type
_atom_site_occupancy
_atom_site_site_symmetry_order
_atom_site_calc_flag
_atom_site_refinement_flags_posn
_atom_site_refinement_flags_adp
_atom_site_refinement_flags_occupancy
_atom_site_disorder_assembly
_atom_site_disorder_group
Ni1 Ni 0.34260(3) 0.74442(3) 0.59506(3) 0.01905(13) Uani 1 1 d . . . . .
Cl1 Cl -0.24922(10) 0.72467(10) 0.67343(8) 0.0495(3) Uani 1 1 d . . . . .
O1 O 0.3385(2) 0.72484(17) 0.74205(16) 0.0217(5) Uani 1 1 d D . . . .
H1 H 0.397(4) 0.659(3) 0.767(4) 0.078(18) Uiso 1 1 d D . . . .
O2 O 0.3803(2) 0.74106(18) 0.46747(16) 0.0232(5) Uani 1 1 d . . . . .
O3 O 0.4828(2) 0.8224(2) 0.55966(18) 0.0287(5) Uani 1 1 d D . . . .
H6 H 0.524(5) 0.782(4) 0.611(3) 0.09(2) Uiso 1 1 d D . . . .
O4 O 0.4842(2) 0.59560(18) 0.63548(18) 0.0290(5) Uani 1 1 d D . . . .
H9 H 0.507(4) 0.573(3) 0.694(2) 0.047(13) Uiso 1 1 d D . . . .
O5 O 0.4979(3) 0.5342(2) 0.8248(3) 0.0499(8) Uani 1 1 d D . . . .
H2 H 0.560(5) 0.544(5) 0.844(5) 0.09(2) Uiso 1 1 d D . . . .
O6 O 0.6648(3) 0.5450(3) 0.9044(3) 0.0619(9) Uani 1 1 d D . . . .
O7 O -0.1874(3) 0.6666(3) 0.7551(2) 0.0686(11) Uani 1 1 d . . . . .
O8 O -0.2758(5) 0.8355(3) 0.6525(4) 0.0851(13) Uani 1 1 d . . . . .
O9 O -0.3642(3) 0.6962(3) 0.6961(3) 0.0637(10) Uani 1 1 d . . . . .
O10 O -0.1677(3) 0.6985(3) 0.5939(3) 0.0651(10) Uani 1 1 d . . . . .
N1 N 0.1966(2) 0.8823(2) 0.58117(19) 0.0201(5) Uani 1 1 d . . . . .
N2 N 0.1900(2) 0.67698(19) 0.64584(18) 0.0174(5) Uani 1 1 d . . . . .
C1 C 0.2208(3) 0.7347(2) 0.8040(2) 0.0201(6) Uani 1 1 d . . . . .
C2 C 0.1851(3) 0.7989(2) 0.8574(2) 0.0210(6) Uani 1 1 d . . . . .
C3 C 0.0620(3) 0.8066(2) 0.9145(2) 0.0223(6) Uani 1 1 d . . . . .
H3 H 0.0344 0.8505 0.9507 0.027 Uiso 1 1 calc R U . . .
C4 C -0.0216(3) 0.7535(3) 0.9209(2) 0.0229(6) Uani 1 1 d . . . . .
C5 C 0.0203(3) 0.6890(2) 0.8679(2) 0.0217(6) Uani 1 1 d . . . . .
H5 H -0.0340 0.6508 0.8719 0.026 Uiso 1 1 calc R U . . .
C6 C 0.1404(3) 0.6795(2) 0.8091(2) 0.0204(6) Uani 1 1 d . . . . .
C7 C 0.1813(3) 0.6120(2) 0.7496(2) 0.0206(6) Uani 1 1 d . . . . .
H7A H 0.2657 0.5612 0.7613 0.025 Uiso 1 1 calc R U . . .
H7B H 0.1191 0.5705 0.7697 0.025 Uiso 1 1 calc R U . . .
C8 C 0.0686(3) 0.7615(2) 0.6281(2) 0.0190(6) Uani 1 1 d . . . . .
H8A H -0.0009 0.7412 0.6825 0.023 Uiso 1 1 calc R U . . .
H8B H 0.0462 0.7679 0.5703 0.023 Uiso 1 1 calc R U . . .
C9 C 0.0785(3) 0.8672(2) 0.6152(2) 0.0195(6) Uani 1 1 d . . . . .
C10 C -0.0284(3) 0.9469(3) 0.6306(2) 0.0245(7) Uani 1 1 d . . . . .
H10 H -0.1101 0.9335 0.6572 0.029 Uiso 1 1 calc R U . . .
C11 C -0.0149(3) 1.0464(3) 0.6070(3) 0.0288(7) Uani 1 1 d . . . . .
H11 H -0.0871 1.1019 0.6174 0.035 Uiso 1 1 calc R U . . .
C12 C 0.1051(3) 1.0640(3) 0.5680(3) 0.0276(7) Uani 1 1 d . . . . .
H12 H 0.1164 1.1322 0.5491 0.033 Uiso 1 1 calc R U . . .
C13 C 0.2089(3) 0.9793(2) 0.5572(2) 0.0248(7) Uani 1 1 d . . . . .
H13 H 0.2916 0.9907 0.5318 0.030 Uiso 1 1 calc R U . . .
C14 C 0.2167(3) 0.6054(2) 0.5935(2) 0.0214(6) Uani 1 1 d . . . . .
H14A H 0.1509 0.5658 0.6214 0.026 Uiso 1 1 calc R U . . .
H14B H 0.3007 0.5529 0.6031 0.026 Uiso 1 1 calc R U . . .
C15 C 0.2179(3) 0.6631(2) 0.4877(2) 0.0212(6) Uani 1 1 d . . . . .
C16 C 0.3068(3) 0.7237(2) 0.4297(2) 0.0214(6) Uani 1 1 d . . . . .
C17 C 0.3162(3) 0.7636(2) 0.3284(2) 0.0235(6) Uani 1 1 d . . . . .
C18 C 0.2326(3) 0.7462(3) 0.2932(2) 0.0269(7) Uani 1 1 d . . . . .
H18 H 0.2392 0.7726 0.2260 0.032 Uiso 1 1 calc R U . . .
C19 C 0.1398(3) 0.6923(3) 0.3505(3) 0.0259(7) Uani 1 1 d . . . . .
C20 C 0.1349(3) 0.6504(2) 0.4480(2) 0.0242(7) Uani 1 1 d . . . . .
H20 H 0.0737 0.6123 0.4889 0.029 Uiso 1 1 calc R U . . .
C21 C 0.2740(3) 0.8575(3) 0.8568(2) 0.0259(7) Uani 1 1 d . . . . .
C22 C 0.3091(4) 0.9365(3) 0.7555(3) 0.0349(8) Uani 1 1 d . . . . .
H22A H 0.3497 0.8984 0.7116 0.042 Uiso 1 1 calc R U . . .
H22B H 0.2314 0.9907 0.7350 0.042 Uiso 1 1 calc R U . . .
H22C H 0.3685 0.9705 0.7556 0.042 Uiso 1 1 calc R U . . .
C23 C 0.3962(4) 0.7763(3) 0.8924(3) 0.0376(9) Uani 1 1 d . . . . .
H23A H 0.4392 0.7342 0.8519 0.045 Uiso 1 1 calc R U . . .
H23B H 0.4536 0.8139 0.8895 0.045 Uiso 1 1 calc R U . . .
H23C H 0.3737 0.7293 0.9583 0.045 Uiso 1 1 calc R U . . .
C24 C 0.2109(4) 0.9211(3) 0.9226(3) 0.0381(9) Uani 1 1 d . . . . .
H24A H 0.1324 0.9738 0.9019 0.046 Uiso 1 1 calc R U . . .
H24B H 0.1901 0.8727 0.9882 0.046 Uiso 1 1 calc R U . . .
H24C H 0.2701 0.9573 0.9195 0.046 Uiso 1 1 calc R U . . .
C25 C -0.1548(3) 0.7616(3) 0.9859(2) 0.0265(7) Uani 1 1 d . . . . .
C26 C -0.1508(4) 0.6566(3) 1.0718(3) 0.0369(8) Uani 1 1 d . . . . .
H26A H -0.0855 0.6432 1.1064 0.044 Uiso 1 1 calc R U . . .
H26B H -0.2345 0.6609 1.1143 0.044 Uiso 1 1 calc R U . . .
H26C H -0.1299 0.5985 1.0496 0.044 Uiso 1 1 calc R U . . .
C27 C -0.1939(3) 0.8528(3) 1.0217(3) 0.0358(8) Uani 1 1 d . . . . .
H27A H -0.1302 0.8418 1.0566 0.043 Uiso 1 1 calc R U . . .
H27B H -0.1990 0.9204 0.9673 0.043 Uiso 1 1 calc R U . . .
H27C H -0.2776 0.8543 1.0642 0.043 Uiso 1 1 calc R U . . .
C28 C -0.2570(3) 0.7823(4) 0.9320(3) 0.0377(9) Uani 1 1 d . . . . .
H28A H -0.2597 0.8494 0.8770 0.045 Uiso 1 1 calc R U . . .
H28B H -0.2360 0.7241 0.9099 0.045 Uiso 1 1 calc R U . . .
H28C H -0.3406 0.7866 0.9745 0.045 Uiso 1 1 calc R U . . .
C29 C 0.4142(3) 0.8258(3) 0.2618(2) 0.0301(7) Uani 1 1 d . . . . .
C30 C 0.3813(4) 0.9290(3) 0.2794(3) 0.0362(8) Uani 1 1 d . . . . .
H30A H 0.4437 0.9690 0.2369 0.043 Uiso 1 1 calc R U . . .
H30B H 0.2955 0.9721 0.2666 0.043 Uiso 1 1 calc R U . . .
H30C H 0.3838 0.9116 0.3458 0.043 Uiso 1 1 calc R U . . .
C31 C 0.5504(3) 0.7567(3) 0.2788(3) 0.0375(9) Uani 1 1 d . . . . .
H31A H 0.6125 0.7970 0.2361 0.045 Uiso 1 1 calc R U . . .
H31B H 0.5556 0.7371 0.3451 0.045 Uiso 1 1 calc R U . . .
H31C H 0.5694 0.6923 0.2661 0.045 Uiso 1 1 calc R U . . .
C32 C 0.4136(4) 0.8585(4) 0.1558(3) 0.0411(9) Uani 1 1 d . . . . .
H32A H 0.4775 0.8978 0.1163 0.049 Uiso 1 1 calc R U . . .
H32B H 0.4341 0.7947 0.1416 0.049 Uiso 1 1 calc R U . . .
H32C H 0.3287 0.9036 0.1420 0.049 Uiso 1 1 calc R U . . .
C33 C 0.0496(4) 0.6771(3) 0.3059(3) 0.0342(8) Uani 1 1 d . . . . .
C34 C -0.0297(11) 0.7935(8) 0.2485(8) 0.061(3) Uani 0.5 1 d . . P . .
C35 C 0.0658(10) 0.7393(8) 0.1969(7) 0.051(2) Uani 0.5 1 d . . P . .
C36 C 0.1235(11) 0.6225(12) 0.2366(11) 0.079(4) Uani 0.5 1 d . . P . .
C37 C 0.0964(8) 0.5553(7) 0.3183(7) 0.0409(19) Uani 0.5 1 d . . P . .
C38 C -0.0541(14) 0.6218(12) 0.3834(9) 0.075(4) Uani 0.5 1 d . . P . .
C39 C -0.0846(8) 0.7020(11) 0.3566(9) 0.056(3) Uani 0.5 1 d . . P . .
C40 C 0.5662(4) 0.8528(4) 0.4695(3) 0.0477(11) Uani 1 1 d . . . . .
H40A H 0.6223 0.8879 0.4723 0.057 Uiso 1 1 calc R U . . .
H40B H 0.6182 0.7895 0.4546 0.057 Uiso 1 1 calc R U . . .
H40C H 0.5152 0.9017 0.4199 0.057 Uiso 1 1 calc R U . . .
C41 C 0.5856(4) 0.5536(3) 0.5715(3) 0.0415(9) Uani 1 1 d . . . . .
H41A H 0.6370 0.4844 0.6079 0.050 Uiso 1 1 calc R U . . .
H41B H 0.5497 0.5451 0.5280 0.050 Uiso 1 1 calc R U . . .
H41C H 0.6397 0.6024 0.5347 0.050 Uiso 1 1 calc R U . . .
C42 C 0.4855(6) 0.4307(4) 0.8683(4) 0.0671(16) Uani 1 1 d D . . . .
H42A H 0.5693 0.3808 0.8590 0.080 Uiso 1 1 calc DR U . . .
H42B H 0.4261 0.4241 0.8399 0.080 Uiso 1 1 calc DR U . . .
H42C H 0.4524 0.4146 0.9367 0.080 Uiso 1 1 calc DR U . . .
C43 C 0.7603(7) 0.4663(5) 0.9526(5) 0.0787(19) Uani 1 1 d D . . . .
H43A H 0.8214 0.4986 0.9531 0.094 Uiso 1 1 calc DR U . . .
H43B H 0.8049 0.4155 0.9205 0.094 Uiso 1 1 calc DR U . . .
H43C H 0.7221 0.4293 1.0183 0.094 Uiso 1 1 calc DR U . . .
H4 H 0.7198 0.5870 0.8460 0.024 Uiso 1 1 d D U . . .

loop_
_atom_site_aniso_label
_atom_site_aniso_U_11
_atom_site_aniso_U_22
_atom_site_aniso_U_33
_atom_site_aniso_U_23
_atom_site_aniso_U_13
_atom_site_aniso_U_12
Ni1 0.01557(19) 0.0217(2) 0.0212(2) -0.01058(16) -0.00240(14) -0.00407(15)
Cl1 0.0459(6) 0.0682(7) 0.0405(6) -0.0171(5) -0.0096(4) -0.0241(5)
O1 0.0183(10) 0.0263(11) 0.0219(12) -0.0108(9) -0.0028(8) -0.0059(9)
O2 0.0200(10) 0.0306(11) 0.0212(12) -0.0121(9) -0.0023(8) -0.0073(9)
O3 0.0227(11) 0.0378(13) 0.0281(13) -0.0120(11) -0.0009(9) -0.0142(10)
O4 0.0255(12) 0.0294(12) 0.0293(14) -0.0161(10) -0.0092(10) 0.0056(10)
O5 0.0508(18) 0.0388(15) 0.067(2) -0.0174(15) -0.0345(16) -0.0026(14)
O6 0.0529(19) 0.068(2) 0.065(2) -0.0138(18) -0.0230(17) -0.0194(17)
O7 0.064(2) 0.110(3) 0.044(2) -0.0075(19) -0.0175(16) -0.055(2)
O8 0.102(3) 0.062(2) 0.093(3) -0.026(2) -0.015(3) -0.030(2)
O9 0.0459(18) 0.096(3) 0.053(2) -0.0197(19) -0.0157(16) -0.0282(19)
O10 0.059(2) 0.092(3) 0.050(2) -0.033(2) 0.0028(16) -0.030(2)
N1 0.0194(12) 0.0204(12) 0.0211(14) -0.0085(10) -0.0054(10) -0.0038(10)
N2 0.0193(12) 0.0172(11) 0.0170(13) -0.0075(10) -0.0042(9) -0.0042(10)
C1 0.0185(14) 0.0233(14) 0.0183(15) -0.0080(12) -0.0046(11) -0.0042(12)
C2 0.0233(15) 0.0234(14) 0.0173(15) -0.0072(12) -0.0064(12) -0.0057(12)
C3 0.0251(15) 0.0249(15) 0.0183(15) -0.0103(12) -0.0045(12) -0.0049(12)
C4 0.0231(15) 0.0276(15) 0.0163(15) -0.0076(12) -0.0032(12) -0.0059(13)
C5 0.0220(15) 0.0260(15) 0.0193(16) -0.0089(12) -0.0023(12) -0.0095(12)
C6 0.0237(15) 0.0222(14) 0.0183(15) -0.0101(12) -0.0045(11) -0.0057(12)
C7 0.0241(15) 0.0189(14) 0.0214(16) -0.0086(12) -0.0037(12) -0.0075(12)
C8 0.0162(13) 0.0213(14) 0.0217(16) -0.0103(12) -0.0042(11) -0.0038(11)
C9 0.0204(14) 0.0208(14) 0.0197(15) -0.0086(12) -0.0073(11) -0.0036(12)
C10 0.0205(15) 0.0280(16) 0.0270(17) -0.0154(13) -0.0070(12) 0.0003(13)
C11 0.0299(17) 0.0263(16) 0.0329(19) -0.0176(14) -0.0135(14) 0.0045(14)
C12 0.0351(18) 0.0189(14) 0.0309(19) -0.0085(13) -0.0154(14) -0.0025(13)
C13 0.0275(16) 0.0210(14) 0.0277(18) -0.0072(13) -0.0088(13) -0.0077(13)
C14 0.0246(15) 0.0203(14) 0.0238(17) -0.0132(12) -0.0035(12) -0.0053(12)
C15 0.0219(15) 0.0193(14) 0.0224(16) -0.0113(12) -0.0043(12) -0.0009(12)
C16 0.0174(14) 0.0224(14) 0.0228(16) -0.0121(12) -0.0058(11) 0.0029(12)
C17 0.0202(15) 0.0241(15) 0.0225(16) -0.0109(13) -0.0039(12) 0.0007(12)
C18 0.0301(17) 0.0264(16) 0.0223(17) -0.0133(13) -0.0099(13) 0.0041(13)
C19 0.0257(16) 0.0249(15) 0.0304(18) -0.0173(14) -0.0104(13) 0.0028(13)
C20 0.0252(15) 0.0215(14) 0.0290(18) -0.0146(13) -0.0062(13) -0.0023(12)
C21 0.0284(16) 0.0297(16) 0.0270(18) -0.0137(14) -0.0066(13) -0.0105(14)
C22 0.043(2) 0.0355(19) 0.035(2) -0.0138(16) -0.0030(16) -0.0227(17)
C23 0.0351(19) 0.045(2) 0.047(2) -0.0226(18) -0.0167(17) -0.0112(17)
C24 0.041(2) 0.051(2) 0.042(2) -0.0322(19) 0.0008(17) -0.0220(18)
C25 0.0237(15) 0.0355(17) 0.0214(17) -0.0135(14) -0.0002(12) -0.0088(14)
C26 0.0367(19) 0.044(2) 0.0234(19) -0.0100(16) 0.0045(14) -0.0153(17)
C27 0.0299(18) 0.043(2) 0.038(2) -0.0266(17) 0.0070(15) -0.0108(16)
C28 0.0247(17) 0.057(2) 0.034(2) -0.0220(18) -0.0046(15) -0.0081(17)
C29 0.0252(16) 0.0383(18) 0.0205(17) -0.0098(14) 0.0001(13) -0.0069(14)
C30 0.0374(19) 0.0347(19) 0.031(2) -0.0082(15) -0.0015(15) -0.0121(16)
C31 0.0244(17) 0.052(2) 0.028(2) -0.0145(17) 0.0006(14) -0.0070(16)
C32 0.040(2) 0.053(2) 0.024(2) -0.0105(17) 0.0004(15) -0.0163(18)
C33 0.041(2) 0.0376(19) 0.033(2) -0.0171(16) -0.0161(16) -0.0077(16)
C34 0.066(6) 0.048(5) 0.077(8) -0.008(5) -0.055(6) -0.008(5)
C35 0.065(6) 0.059(5) 0.046(5) -0.013(4) -0.031(5) -0.024(5)
C36 0.069(7) 0.111(10) 0.109(11) -0.092(9) -0.035(7) 0.000(7)
C37 0.056(5) 0.038(4) 0.047(5) -0.021(4) -0.016(4) -0.019(4)
C38 0.099(9) 0.096(9) 0.061(7) -0.003(7) -0.038(7) -0.072(9)
C39 0.024(4) 0.100(8) 0.076(8) -0.063(7) -0.012(4) -0.009(5)
C40 0.043(2) 0.077(3) 0.033(2) -0.018(2) 0.0073(17) -0.040(2)
C41 0.0314(19) 0.043(2) 0.042(2) -0.0254(18) -0.0058(16) 0.0096(17)
C42 0.073(3) 0.049(3) 0.074(4) 0.002(3) -0.038(3) -0.021(3)
C43 0.103(5) 0.058(3) 0.080(4) -0.010(3) -0.057(4) -0.012(3)

loop_
_atom_type_symbol
_atom_type_description
_atom_type_scat_dispersion_real
_atom_type_scat_dispersion_imag
_atom_type_scat_source
Ni Ni 0.3393 1.1124
;
International Tables for Crystallography
(Vol. C, Tables 4.2.6.8 and 6.1.1.4)
;
C C 0.0033 0.0016
;
International Tables for Crystallography
(Vol. C, Tables 4.2.6.8 and 6.1.1.4)
;
H H 0.0000 0.0000
;
International Tables for Crystallography
(Vol. C, Table 6.1.1.4)
;
O O 0.0106 0.0060
;
International Tables for Crystallography
(Vol. C, Tables 4.2.6.8 and 6.1.1.4)
;
N N 0.0061 0.0033
;
International Tables for Crystallography
(Vol. C, Tables 4.2.6.8 and 6.1.1.4)
;
Cl Cl 0.1484 0.1585
;
International Tables for Crystallography
(Vol. C, Tables 4.2.6.8 and 6.1.1.4)
;

loop_
_geom_angle_atom_site_label_1
_geom_angle_atom_site_label_2
_geom_angle_atom_site_label_3
_geom_angle
_geom_angle_site_symmetry_1
_geom_angle_site_symmetry_3
_geom_angle_publ_flag
O2 Ni1 N1 101.05(10) . . ?
O2 Ni1 N2 95.14(9) . . ?
N1 Ni1 N2 82.19(10) . . ?
O2 Ni1 O3 92.68(10) . . ?
N1 Ni1 O3 92.77(10) . . ?
N2 Ni1 O3 171.38(10) . . ?
O2 Ni1 O4 88.62(9) . . ?
N1 Ni1 O4 170.04(10) . . ?
N2 Ni1 O4 94.68(10) . . ?
O3 Ni1 O4 89.12(10) . . ?
O2 Ni1 O1 168.39(9) . . ?
N1 Ni1 O1 90.03(9) . . ?
N2 Ni1 O1 89.74(9) . . ?
O3 Ni1 O1 83.25(9) . . ?
O4 Ni1 O1 80.48(9) . . ?
O9 Cl1 O10 109.5(2) . . ?
O9 Cl1 O8 110.5(3) . . ?
O10 Cl1 O8 110.2(3) . . ?
O9 Cl1 O7 108.4(2) . . ?
O10 Cl1 O7 109.9(2) . . ?
O8 Cl1 O7 108.3(3) . . ?
C1 O1 Ni1 118.53(17) . . ?
C1 O1 H1 112(4) . . ?
Ni1 O1 H1 106(4) . . ?
C16 O2 Ni1 126.8(2) . . ?
C40 O3 Ni1 126.2(2) . . ?
C40 O3 H6 115(4) . . ?
Ni1 O3 H6 101(4) . . ?
C41 O4 Ni1 125.5(2) . . ?
C41 O4 H9 111(3) . . ?
Ni1 O4 H9 116(3) . . ?
C42 O5 H2 114(4) . . ?
C43 O6 H4 99.6 . . ?
C13 N1 C9 118.5(3) . . ?
C13 N1 Ni1 126.4(2) . . ?
C9 N1 Ni1 114.2(2) . . ?
C8 N2 C7 110.0(2) . . ?
C8 N2 C14 110.6(2) . . ?
C7 N2 C14 108.7(2) . . ?
C8 N2 Ni1 110.06(17) . . ?
C7 N2 Ni1 110.49(17) . . ?
C14 N2 Ni1 107.00(18) . . ?
C6 C1 O1 117.1(3) . . ?
C6 C1 C2 121.9(3) . . ?
O1 C1 C2 121.0(3) . . ?
C1 C2 C3 116.1(3) . . ?
C1 C2 C21 123.3(3) . . ?
C3 C2 C21 120.6(3) . . ?
C4 C3 C2 123.7(3) . . ?
C4 C3 H3 118.1 . . ?
C2 C3 H3 118.1 . . ?
C5 C4 C3 117.5(3) . . ?
C5 C4 C25 119.9(3) . . ?
C3 C4 C25 122.5(3) . . ?
C4 C5 C6 121.3(3) . . ?
C4 C5 H5 119.4 . . ?
C6 C5 H5 119.4 . . ?
C5 C6 C1 119.4(3) . . ?
C5 C6 C7 120.0(3) . . ?
C1 C6 C7 120.5(3) . . ?
N2 C7 C6 112.3(2) . . ?
N2 C7 H7A 109.1 . . ?
C6 C7 H7A 109.1 . . ?
N2 C7 H7B 109.1 . . ?
C6 C7 H7B 109.1 . . ?
H7A C7 H7B 107.9 . . ?
N2 C8 C9 112.0(2) . . ?
N2 C8 H8A 109.2 . . ?
C9 C8 H8A 109.2 . . ?
N2 C8 H8B 109.2 . . ?
C9 C8 H8B 109.2 . . ?
H8A C8 H8B 107.9 . . ?
N1 C9 C10 121.9(3) . . ?
N1 C9 C8 115.9(3) . . ?
C10 C9 C8 122.0(3) . . ?
C11 C10 C9 119.3(3) . . ?
C11 C10 H10 120.4 . . ?
C9 C10 H10 120.4 . . ?
C10 C11 C12 119.2(3) . . ?
C10 C11 H11 120.4 . . ?
C12 C11 H11 120.4 . . ?
C11 C12 C13 118.4(3) . . ?
C11 C12 H12 120.8 . . ?
C13 C12 H12 120.8 . . ?
N1 C13 C12 122.6(3) . . ?
N1 C13 H13 118.7 . . ?
C12 C13 H13 118.7 . . ?
N2 C14 C15 114.0(2) . . ?
N2 C14 H14A 108.8 . . ?
C15 C14 H14A 108.8 . . ?
N2 C14 H14B 108.8 . . ?
C15 C14 H14B 108.8 . . ?
H14A C14 H14B 107.7 . . ?
C20 C15 C16 121.1(3) . . ?
C20 C15 C14 118.5(3) . . ?
C16 C15 C14 120.3(3) . . ?
O2 C16 C15 121.3(3) . . ?
O2 C16 C17 121.1(3) . . ?
C15 C16 C17 117.6(3) . . ?
C18 C17 C16 118.3(3) . . ?
C18 C17 C29 121.6(3) . . ?
C16 C17 C29 120.1(3) . . ?
C17 C18 C19 123.9(3) . . ?
C17 C18 H18 118.0 . . ?
C19 C18 H18 118.0 . . ?
C20 C19 C18 117.3(3) . . ?
C20 C19 C33 121.8(3) . . ?
C18 C19 C33 120.8(3) . . ?
C19 C20 C15 121.5(3) . . ?
C19 C20 H20 119.2 . . ?
C15 C20 H20 119.2 . . ?
C24 C21 C23 107.2(3) . . ?
C24 C21 C22 107.3(3) . . ?
C23 C21 C22 109.9(3) . . ?
C24 C21 C2 112.3(3) . . ?
C23 C21 C2 109.7(3) . . ?
C22 C21 C2 110.4(3) . . ?
C21 C22 H22A 109.5 . . ?
C21 C22 H22B 109.5 . . ?
H22A C22 H22B 109.5 . . ?
C21 C22 H22C 109.5 . . ?
H22A C22 H22C 109.5 . . ?
H22B C22 H22C 109.5 . . ?
C21 C23 H23A 109.5 . . ?
C21 C23 H23B 109.5 . . ?
H23A C23 H23B 109.5 . . ?
C21 C23 H23C 109.5 . . ?
H23A C23 H23C 109.5 . . ?
H23B C23 H23C 109.5 . . ?
C21 C24 H24A 109.5 . . ?
C21 C24 H24B 109.5 . . ?
H24A C24 H24B 109.5 . . ?
C21 C24 H24C 109.5 . . ?
H24A C24 H24C 109.5 . . ?
H24B C24 H24C 109.5 . . ?
C28 C25 C26 109.3(3) . . ?
C28 C25 C27 107.5(3) . . ?
C26 C25 C27 109.0(3) . . ?
C28 C25 C4 110.7(3) . . ?
C26 C25 C4 108.5(3) . . ?
C27 C25 C4 111.6(3) . . ?
C25 C26 H26A 109.5 . . ?
C25 C26 H26B 109.5 . . ?
H26A C26 H26B 109.5 . . ?
C25 C26 H26C 109.5 . . ?
H26A C26 H26C 109.5 . . ?
H26B C26 H26C 109.5 . . ?
C25 C27 H27A 109.5 . . ?
C25 C27 H27B 109.5 . . ?
H27A C27 H27B 109.5 . . ?
C25 C27 H27C 109.5 . . ?
H27A C27 H27C 109.5 . . ?
H27B C27 H27C 109.5 . . ?
C25 C28 H28A 109.5 . . ?
C25 C28 H28B 109.5 . . ?
H28A C28 H28B 109.5 . . ?
C25 C28 H28C 109.5 . . ?
H28A C28 H28C 109.5 . . ?
H28B C28 H28C 109.5 . . ?
C17 C29 C30 109.2(3) . . ?
C17 C29 C32 112.6(3) . . ?
C30 C29 C32 106.9(3) . . ?
C17 C29 C31 109.9(3) . . ?
C30 C29 C31 111.1(3) . . ?
C32 C29 C31 107.1(3) . . ?
C29 C30 H30A 109.5 . . ?
C29 C30 H30B 109.5 . . ?
H30A C30 H30B 109.5 . . ?
C29 C30 H30C 109.5 . . ?
H30A C30 H30C 109.5 . . ?
H30B C30 H30C 109.5 . . ?
C29 C31 H31A 109.5 . . ?
C29 C31 H31B 109.5 . . ?
H31A C31 H31B 109.5 . . ?
C29 C31 H31C 109.5 . . ?
H31A C31 H31C 109.5 . . ?
H31B C31 H31C 109.5 . . ?
C29 C32 H32A 109.5 . . ?
C29 C32 H32B 109.5 . . ?
H32A C32 H32B 109.5 . . ?
C29 C32 H32C 109.5 . . ?
H32A C32 H32C 109.5 . . ?
H32B C32 H32C 109.5 . . ?
C39 C33 C36 136.5(6) . . ?
C39 C33 C35 113.2(7) . . ?
C36 C33 C35 58.4(7) . . ?
C39 C33 C19 110.7(4) . . ?
C36 C33 C19 111.5(5) . . ?
C35 C33 C19 111.9(4) . . ?
C39 C33 C38 38.4(6) . . ?
C36 C33 C38 112.9(9) . . ?
C35 C33 C38 134.3(5) . . ?
C19 C33 C38 112.4(5) . . ?
C39 C33 C37 109.4(7) . . ?
C36 C33 C37 48.0(7) . . ?
C35 C33 C37 104.9(6) . . ?
C19 C33 C37 106.3(4) . . ?
C38 C33 C37 72.5(7) . . ?
C39 C33 C34 68.7(7) . . ?
C36 C33 C34 108.1(8) . . ?
C35 C33 C34 51.4(6) . . ?
C19 C33 C34 106.4(4) . . ?
C38 C33 C34 105.0(8) . . ?
C37 C33 C34 145.3(5) . . ?
C35 C34 C33 62.4(6) . . ?
C35 C34 C39 108.5(8) . . ?
C33 C34 C39 52.5(5) . . ?
C34 C35 C36 123.2(10) . . ?
C34 C35 C33 66.2(6) . . ?
C36 C35 C33 59.2(6) . . ?
C37 C36 C35 129.8(11) . . ?
C37 C36 C33 69.9(8) . . ?
C35 C36 C33 62.4(6) . . ?
C36 C37 C33 62.2(6) . . ?
C36 C37 C38 108.2(8) . . ?
C33 C37 C38 53.3(5) . . ?
C39 C38 C33 65.9(9) . . ?
C39 C38 C37 118.2(13) . . ?
C33 C38 C37 54.2(6) . . ?
C38 C39 C33 75.7(10) . . ?
C38 C39 C34 130.3(13) . . ?
C33 C39 C34 58.7(6) . . ?
O3 C40 H40A 109.5 . . ?
O3 C40 H40B 109.5 . . ?
H40A C40 H40B 109.5 . . ?
O3 C40 H40C 109.5 . . ?
H40A C40 H40C 109.5 . . ?
H40B C40 H40C 109.5 . . ?
O4 C41 H41A 109.5 . . ?
O4 C41 H41B 109.5 . . ?
H41A C41 H41B 109.5 . . ?
O4 C41 H41C 109.5 . . ?
H41A C41 H41C 109.5 . . ?
H41B C41 H41C 109.5 . . ?
O5 C42 H42A 109.5 . . ?
O5 C42 H42B 109.5 . . ?
H42A C42 H42B 109.5 . . ?
O5 C42 H42C 109.5 . . ?
H42A C42 H42C 109.5 . . ?
H42B C42 H42C 109.5 . . ?
O6 C43 H43A 109.5 . . ?
O6 C43 H43B 109.5 . . ?
H43A C43 H43B 109.5 . . ?
O6 C43 H43C 109.5 . . ?
H43A C43 H43C 109.5 . . ?
H43B C43 H43C 109.5 . . ?

loop_
_geom_bond_atom_site_label_1
_geom_bond_atom_site_label_2
_geom_bond_distance
_geom_bond_site_symmetry_2
_geom_bond_publ_flag
Ni1 O2 1.958(2) . ?
Ni1 N1 2.059(2) . ?
Ni1 N2 2.085(2) . ?
Ni1 O3 2.097(2) . ?
Ni1 O4 2.140(2) . ?
Ni1 O1 2.216(2) . ?
Cl1 O9 1.416(3) . ?
Cl1 O10 1.426(4) . ?
Cl1 O8 1.429(4) . ?
Cl1 O7 1.441(3) . ?
O1 C1 1.395(4) . ?
O1 H1 0.94(2) . ?
O2 C16 1.324(4) . ?
O3 C40 1.431(5) . ?
O3 H6 0.93(2) . ?
O4 C41 1.426(4) . ?
O4 H9 0.927(19) . ?
O5 C42 1.395(6) . ?
O5 H2 0.94(2) . ?
O6 C43 1.389(6) . ?
O6 H4 1.0223 . ?
N1 C13 1.343(4) . ?
N1 C9 1.350(4) . ?
N2 C8 1.485(4) . ?
N2 C7 1.489(4) . ?
N2 C14 1.501(4) . ?
C1 C6 1.395(4) . ?
C1 C2 1.403(4) . ?
C2 C3 1.409(4) . ?
C2 C21 1.548(4) . ?
C3 C4 1.394(4) . ?
C3 H3 0.9500 . ?
C4 C5 1.392(5) . ?
C4 C25 1.543(4) . ?
C5 C6 1.393(4) . ?
C5 H5 0.9500 . ?
C6 C7 1.513(4) . ?
C7 H7A 0.9900 . ?
C7 H7B 0.9900 . ?
C8 C9 1.505(4) . ?
C8 H8A 0.9900 . ?
C8 H8B 0.9900 . ?
C9 C10 1.386(4) . ?
C10 C11 1.385(5) . ?
C10 H10 0.9500 . ?
C11 C12 1.385(5) . ?
C11 H11 0.9500 . ?
C12 C13 1.393(5) . ?
C12 H12 0.9500 . ?
C13 H13 0.9500 . ?
C14 C15 1.512(4) . ?
C14 H14A 0.9900 . ?
C14 H14B 0.9900 . ?
C15 C20 1.397(4) . ?
C15 C16 1.420(5) . ?
C16 C17 1.433(4) . ?
C17 C18 1.395(5) . ?
C17 C29 1.535(5) . ?
C18 C19 1.395(5) . ?
C18 H18 0.9500 . ?
C19 C20 1.385(5) . ?
C19 C33 1.548(5) . ?
C20 H20 0.9500 . ?
C21 C24 1.537(5) . ?
C21 C23 1.538(5) . ?
C21 C22 1.541(5) . ?
C22 H22A 0.9800 . ?
C22 H22B 0.9800 . ?
C22 H22C 0.9800 . ?
C23 H23A 0.9800 . ?
C23 H23B 0.9800 . ?
C23 H23C 0.9800 . ?
C24 H24A 0.9800 . ?
C24 H24B 0.9800 . ?
C24 H24C 0.9800 . ?
C25 C28 1.532(5) . ?
C25 C26 1.534(5) . ?
C25 C27 1.538(5) . ?
C26 H26A 0.9800 . ?
C26 H26B 0.9800 . ?
C26 H26C 0.9800 . ?
C27 H27A 0.9800 . ?
C27 H27B 0.9800 . ?
C27 H27C 0.9800 . ?
C28 H28A 0.9800 . ?
C28 H28B 0.9800 . ?
C28 H28C 0.9800 . ?
C29 C30 1.540(5) . ?
C29 C32 1.540(5) . ?
C29 C31 1.544(5) . ?
C30 H30A 0.9800 . ?
C30 H30B 0.9800 . ?
C30 H30C 0.9800 . ?
C31 H31A 0.9800 . ?
C31 H31B 0.9800 . ?
C31 H31C 0.9800 . ?
C32 H32A 0.9800 . ?
C32 H32B 0.9800 . ?
C32 H32C 0.9800 . ?
C33 C39 1.484(10) . ?
C33 C36 1.501(11) . ?
C33 C35 1.548(10) . ?
C33 C38 1.575(12) . ?
C33 C37 1.593(9) . ?
C33 C34 1.598(9) . ?
C34 C35 1.364(16) . ?
C34 C39 1.742(18) . ?
C35 C36 1.488(17) . ?
C36 C37 1.260(17) . ?
C37 C38 1.87(2) . ?
C38 C39 1.010(15) . ?
C40 H40A 0.9800 . ?
C40 H40B 0.9800 . ?
C40 H40C 0.9800 . ?
C41 H41A 0.9800 . ?
C41 H41B 0.9800 . ?
C41 H41C 0.9800 . ?
C42 H42A 0.9800 . ?
C42 H42B 0.9800 . ?
C42 H42C 0.9800 . ?
C43 H43A 0.9800 . ?
C43 H43B 0.9800 . ?
C43 H43C 0.9800 . ?

loop_
_geom_hbond_atom_site_label_D
_geom_hbond_atom_site_label_H
_geom_hbond_atom_site_label_A
_geom_hbond_site_symmetry_D
_geom_hbond_site_symmetry_H
_geom_hbond_site_symmetry_A
_geom_hbond_distance_DA
_geom_hbond_distance_DH
_geom_hbond_distance_HA
_geom_hbond_angle_DHA
_geom_hbond_publ_flag
O1 H1 O5 . . . 2.708(3) 0.943 1.768 174.5 no
O3 H6 O9 . . 1_655 2.771(4) 0.928 1.856 168.2 no
O4 H9 O5 . . . 2.779(5) 0.927 1.884 161.7 no
O5 H2 O6 . . . 2.690(7) 0.935 1.769 167.5 no
O5 H2 O9 . . 1_655 2.949(5) 0.935 2.589 103.4 no
O6 H4 O7 . . 1_655 2.755(5) 1.022(3) 1.737(4) 173.1(4) no

loop_
_geom_torsion_atom_site_label_1
_geom_torsion_atom_site_label_2
_geom_torsion_atom_site_label_3
_geom_torsion_atom_site_label_4
_geom_torsion
_geom_torsion_site_symmetry_1
_geom_torsion_site_symmetry_2
_geom_torsion_site_symmetry_3
_geom_torsion_site_symmetry_4
_geom_torsion_publ_flag
Ni1 O1 C1 C6 47.6(3) . . . . ?
Ni1 O1 C1 C2 -131.5(2) . . . . ?
C6 C1 C2 C3 -1.7(4) . . . . ?
O1 C1 C2 C3 177.4(3) . . . . ?
C6 C1 C2 C21 177.3(3) . . . . ?
O1 C1 C2 C21 -3.6(4) . . . . ?
C1 C2 C3 C4 1.1(4) . . . . ?
C21 C2 C3 C4 -177.9(3) . . . . ?
C2 C3 C4 C5 0.3(5) . . . . ?
C2 C3 C4 C25 178.6(3) . . . . ?
C3 C4 C5 C6 -1.2(5) . . . . ?
C25 C4 C5 C6 -179.6(3) . . . . ?
C4 C5 C6 C1 0.7(5) . . . . ?
C4 C5 C6 C7 -177.7(3) . . . . ?
O1 C1 C6 C5 -178.2(3) . . . . ?
C2 C1 C6 C5 0.9(4) . . . . ?
O1 C1 C6 C7 0.2(4) . . . . ?
C2 C1 C6 C7 179.3(3) . . . . ?
C8 N2 C7 C6 -52.7(3) . . . . ?
C14 N2 C7 C6 -173.8(2) . . . . ?
Ni1 N2 C7 C6 69.1(3) . . . . ?
C5 C6 C7 N2 110.8(3) . . . . ?
C1 C6 C7 N2 -67.6(4) . . . . ?
C7 N2 C8 C9 100.1(3) . . . . ?
C14 N2 C8 C9 -139.9(3) . . . . ?
Ni1 N2 C8 C9 -21.9(3) . . . . ?
C13 N1 C9 C10 -3.6(5) . . . . ?
Ni1 N1 C9 C10 165.9(2) . . . . ?
C13 N1 C9 C8 172.0(3) . . . . ?
Ni1 N1 C9 C8 -18.6(3) . . . . ?
N2 C8 C9 N1 27.3(4) . . . . ?
N2 C8 C9 C10 -157.2(3) . . . . ?
N1 C9 C10 C11 2.7(5) . . . . ?
C8 C9 C10 C11 -172.6(3) . . . . ?
C9 C10 C11 C12 0.3(5) . . . . ?
C10 C11 C12 C13 -2.2(5) . . . . ?
C9 N1 C13 C12 1.5(5) . . . . ?
Ni1 N1 C13 C12 -166.5(2) . . . . ?
C11 C12 C13 N1 1.4(5) . . . . ?
C8 N2 C14 C15 54.8(3) . . . . ?
C7 N2 C14 C15 175.6(2) . . . . ?
Ni1 N2 C14 C15 -65.0(3) . . . . ?
N2 C14 C15 C20 -123.1(3) . . . . ?
N2 C14 C15 C16 60.4(4) . . . . ?
Ni1 O2 C16 C15 -26.8(4) . . . . ?
Ni1 O2 C16 C17 154.5(2) . . . . ?
C20 C15 C16 O2 175.9(3) . . . . ?
C14 C15 C16 O2 -7.7(4) . . . . ?
C20 C15 C16 C17 -5.3(4) . . . . ?
C14 C15 C16 C17 171.1(3) . . . . ?
O2 C16 C17 C18 -177.5(3) . . . . ?
C15 C16 C17 C18 3.8(4) . . . . ?
O2 C16 C17 C29 1.2(4) . . . . ?
C15 C16 C17 C29 -177.6(3) . . . . ?
C16 C17 C18 C19 0.2(5) . . . . ?
C29 C17 C18 C19 -178.5(3) . . . . ?
C17 C18 C19 C20 -2.7(5) . . . . ?
C17 C18 C19 C33 179.4(3) . . . . ?
C18 C19 C20 C15 1.1(5) . . . . ?
C33 C19 C20 C15 179.0(3) . . . . ?
C16 C15 C20 C19 2.9(5) . . . . ?
C14 C15 C20 C19 -173.5(3) . . . . ?
C1 C2 C21 C24 -179.4(3) . . . . ?
C3 C2 C21 C24 -0.5(4) . . . . ?
C1 C2 C21 C23 -60.3(4) . . . . ?
C3 C2 C21 C23 118.6(3) . . . . ?
C1 C2 C21 C22 60.9(4) . . . . ?
C3 C2 C21 C22 -120.1(3) . . . . ?
C5 C4 C25 C28 -48.6(4) . . . . ?
C3 C4 C25 C28 133.2(3) . . . . ?
C5 C4 C25 C26 71.5(4) . . . . ?
C3 C4 C25 C26 -106.8(4) . . . . ?
C5 C4 C25 C27 -168.4(3) . . . . ?
C3 C4 C25 C27 13.4(4) . . . . ?
C18 C17 C29 C30 115.0(3) . . . . ?
C16 C17 C29 C30 -63.6(4) . . . . ?
C18 C17 C29 C32 -3.6(5) . . . . ?
C16 C17 C29 C32 177.8(3) . . . . ?
C18 C17 C29 C31 -122.9(3) . . . . ?
C16 C17 C29 C31 58.5(4) . . . . ?
C20 C19 C33 C39 47.8(7) . . . . ?
C18 C19 C33 C39 -134.4(7) . . . . ?
C20 C19 C33 C36 -121.5(8) . . . . ?
C18 C19 C33 C36 56.3(8) . . . . ?
C20 C19 C33 C35 175.1(5) . . . . ?
C18 C19 C33 C35 -7.0(6) . . . . ?
C20 C19 C33 C38 6.4(8) . . . . ?
C18 C19 C33 C38 -175.8(7) . . . . ?
C20 C19 C33 C37 -70.9(5) . . . . ?
C18 C19 C33 C37 106.9(5) . . . . ?
C20 C19 C33 C34 120.8(6) . . . . ?
C18 C19 C33 C34 -61.4(6) . . . . ?
C39 C33 C34 C35 -148.5(7) . . . . ?
C36 C33 C34 C35 -14.7(8) . . . . ?
C19 C33 C34 C35 105.2(6) . . . . ?
C38 C33 C34 C35 -135.4(7) . . . . ?
C37 C33 C34 C35 -54.8(12) . . . . ?
C36 C33 C34 C39 133.8(7) . . . . ?
C35 C33 C34 C39 148.5(7) . . . . ?
C19 C33 C34 C39 -106.3(5) . . . . ?
C38 C33 C34 C39 13.1(7) . . . . ?
C37 C33 C34 C39 93.8(11) . . . . ?
C33 C34 C35 C36 16.9(8) . . . . ?
C39 C34 C35 C36 -9.0(11) . . . . ?
C39 C34 C35 C33 -25.9(5) . . . . ?
C39 C33 C35 C34 32.0(8) . . . . ?
C36 C33 C35 C34 163.5(8) . . . . ?
C19 C33 C35 C34 -94.0(6) . . . . ?
C38 C33 C35 C34 71.4(12) . . . . ?
C37 C33 C35 C34 151.3(6) . . . . ?
C39 C33 C35 C36 -131.6(8) . . . . ?
C19 C33 C35 C36 102.5(6) . . . . ?
C38 C33 C35 C36 -92.1(12) . . . . ?
C37 C33 C35 C36 -12.3(7) . . . . ?
C34 C33 C35 C36 -163.5(8) . . . . ?
C34 C35 C36 C37 1.7(16) . . . . ?
C33 C35 C36 C37 19.7(9) . . . . ?
C34 C35 C36 C33 -18.1(8) . . . . ?
C39 C33 C36 C37 -72.5(12) . . . . ?
C35 C33 C36 C37 -163.9(8) . . . . ?
C19 C33 C36 C37 92.9(7) . . . . ?
C38 C33 C36 C37 -34.8(8) . . . . ?
C34 C33 C36 C37 -150.5(6) . . . . ?
C39 C33 C36 C35 91.4(12) . . . . ?
C19 C33 C36 C35 -103.2(5) . . . . ?
C38 C33 C36 C35 129.1(7) . . . . ?
C37 C33 C36 C35 163.9(8) . . . . ?
C34 C33 C36 C35 13.5(7) . . . . ?
C35 C36 C37 C33 -18.6(9) . . . . ?
C35 C36 C37 C38 9.2(13) . . . . ?
C33 C36 C37 C38 27.8(6) . . . . ?
C39 C33 C37 C36 135.9(8) . . . . ?
C35 C33 C37 C36 14.1(7) . . . . ?
C19 C33 C37 C36 -104.6(7) . . . . ?
C38 C33 C37 C36 146.5(8) . . . . ?
C34 C33 C37 C36 55.4(13) . . . . ?
C39 C33 C37 C38 -10.6(6) . . . . ?
C36 C33 C37 C38 -146.5(8) . . . . ?
C35 C33 C37 C38 -132.4(6) . . . . ?
C19 C33 C37 C38 108.9(5) . . . . ?
C34 C33 C37 C38 -91.1(12) . . . . ?
C36 C33 C38 C39 -137.4(10) . . . . ?
C35 C33 C38 C39 -69.9(13) . . . . ?
C19 C33 C38 C39 95.4(8) . . . . ?
C37 C33 C38 C39 -163.8(10) . . . . ?
C34 C33 C38 C39 -19.9(10) . . . . ?
C39 C33 C38 C37 163.8(10) . . . . ?
C36 C33 C38 C37 26.4(6) . . . . ?
C35 C33 C38 C37 93.9(10) . . . . ?
C19 C33 C38 C37 -100.8(5) . . . . ?
C34 C33 C38 C37 143.9(6) . . . . ?
C36 C37 C38 C39 -14.1(13) . . . . ?
C33 C37 C38 C39 16.8(9) . . . . ?
C36 C37 C38 C33 -30.9(7) . . . . ?
C37 C38 C39 C33 -14.9(8) . . . . ?
C33 C38 C39 C34 23.2(10) . . . . ?
C37 C38 C39 C34 8.4(17) . . . . ?
C36 C33 C39 C38 65.1(15) . . . . ?
C35 C33 C39 C38 133.0(9) . . . . ?
C19 C33 C39 C38 -100.4(9) . . . . ?
C37 C33 C39 C38 16.4(10) . . . . ?
C34 C33 C39 C38 159.4(10) . . . . ?
C36 C33 C39 C34 -94.3(12) . . . . ?
C35 C33 C39 C34 -26.3(6) . . . . ?
C19 C33 C39 C34 100.2(5) . . . . ?
C38 C33 C39 C34 -159.4(10) . . . . ?
C37 C33 C39 C34 -143.0(6) . . . . ?
C35 C34 C39 C38 2.6(15) . . . . ?
C33 C34 C39 C38 -26.6(12) . . . . ?
C35 C34 C39 C33 29.2(6) . . . . ?
